data_7225339
loop_
_publ_author_name
'Liu, Qi'
'Liu, Jing'
'Cheng, Mei-Ling'
'Yu, Lili'
'Chen, Sheng-Chun'
'Shao, Yongliang'
'Zhai, Changwei'
'Yin, Fengxiang'

_publ_section_title
;
 Three Metal Complexes Derived from 3-Methyl-1H-Pyrazole-4-Carboxylic
 Acid: Synthesis, Crystal Structures, Luminescence and Electrocatalytic
 Properties
;
_journal_name_full 'RSC Adv.'
_journal_paper_doi 10.1039/C6RA10989F
_journal_year 2016
_chemical_formula_sum 'C16 H30 Cl2 Co N6 O8'
_chemical_formula_weight 564.29
_chemical_name_systematic
; 
 ? 
;
_space_group_IT_number 14
_space_group_name_Hall '-P 2ybc'
_space_group_name_H-M_alt 'P 1 21/c 1'
_symmetry_cell_setting monoclinic
_symmetry_space_group_name_Hall '-P 2ybc'
_symmetry_space_group_name_H-M 'P 1 21/c 1'
_atom_sites_solution_hydrogens geom
_atom_sites_solution_primary direct
_atom_sites_solution_secondary difmap
_audit_creation_method SHELXL-97
_audit_update_record
;
2015-12-10 deposited with the CCDC.
2016-05-20 downloaded from the CCDC.
;
_cell_angle_alpha 90.00
_cell_angle_beta 99.817(9)
_cell_angle_gamma 90.00
_cell_formula_units_Z 2
_cell_length_a 8.231(4)
_cell_length_b 16.953(8)
_cell_length_c 9.447(4)
_cell_measurement_reflns_used 2120
_cell_measurement_temperature 296(2)
_cell_measurement_theta_max 27.113
_cell_measurement_theta_min 2.496
_cell_volume 1298.9(10)
_computing_structure_refinement 'SHELXL-97 (Sheldrick, 1997)'
_computing_structure_solution 'SHELXS-97 (Sheldrick, 1990)'
_diffrn_ambient_temperature 296(2)
_diffrn_measured_fraction_theta_full 0.998
_diffrn_measured_fraction_theta_max 0.998
_diffrn_radiation_monochromator graphite
_diffrn_radiation_source 'fine-focus sealed tube'
_diffrn_radiation_type MoK\a
_diffrn_radiation_wavelength 0.71073
_diffrn_reflns_av_R_equivalents 0.0829
_diffrn_reflns_av_sigmaI/netI 0.0850
_diffrn_reflns_limit_h_max 10
_diffrn_reflns_limit_h_min -10
_diffrn_reflns_limit_k_max 20
_diffrn_reflns_limit_k_min -12
_diffrn_reflns_limit_l_max 11
_diffrn_reflns_limit_l_min -11
_diffrn_reflns_number 7279
_diffrn_reflns_theta_full 25.50
_diffrn_reflns_theta_max 26.02
_diffrn_reflns_theta_min 2.40
_exptl_absorpt_coefficient_mu 0.916
_exptl_crystal_density_diffrn 1.443
_exptl_crystal_density_method 'not measured'
_exptl_crystal_F_000 586
_refine_diff_density_max 0.720
_refine_diff_density_min -0.722
_refine_diff_density_rms 0.189
_refine_ls_extinction_method none
_refine_ls_goodness_of_fit_ref 1.061
_refine_ls_hydrogen_treatment mixed
_refine_ls_matrix_type full
_refine_ls_number_parameters 158
_refine_ls_number_reflns 2547
_refine_ls_number_restraints 1
_refine_ls_restrained_S_all 1.061
_refine_ls_R_factor_all 0.1019
_refine_ls_R_factor_gt 0.0681
_refine_ls_shift/su_max 0.000
_refine_ls_shift/su_mean 0.000
_refine_ls_structure_factor_coef Fsqd
_refine_ls_weighting_details 'calc w=1/[\s^2^(Fo^2^)+(0.1240P)^2^+2.5000P] where P=(Fo^2^+2Fc^2^)/3'
_refine_ls_weighting_scheme calc
_refine_ls_wR_factor_gt 0.1815
_refine_ls_wR_factor_ref 0.2273
_reflns_number_gt 1824
_reflns_number_total 2547
_reflns_threshold_expression >2sigma(I)
_cod_data_source_file c6ra10989f2.cif
_cod_data_source_block lqco1
_cod_depositor_comments
;
The following automatic conversions were performed:

'_symmetry_cell_setting' value 'Monoclinic' changed to 'monoclinic'
according to
/usr/data/users/saulius/crontab/automatic-downloads/rss-feeds/RSC/lib/dictionaries/cif_core.dic
dictionary named 'cif_core.dic' version 2.4.2 from 2011-04-26.

Automatic conversion script
Id: cif_fix_values 4268 2015-11-12 08:31:59Z antanas 
;
_cod_original_cell_volume 1299.0(10)
_cod_database_code 7225339

loop_
_symmetry_equiv_pos_as_xyz
'x, y, z'
'-x, y+1/2, -z+1/2'
'-x, -y, -z'
'x, -y-1/2, z-1/2'

loop_
_atom_site_label
_atom_site_type_symbol
_atom_site_fract_x
_atom_site_fract_y
_atom_site_fract_z
_atom_site_U_iso_or_equiv
_atom_site_adp_type
_atom_site_occupancy
_atom_site_symmetry_multiplicity
_atom_site_calc_flag
_atom_site_refinement_flags
Co1 Co 0.5000 0.5000 1.0000 0.0258(3) Uani 1 2 d S
O1 O 0.0536(6) 0.6081(4) 0.3747(4) 0.0595(15) Uani 1 1 d D
O2 O 0.2829(7) 0.5414(4) 0.3601(4) 0.0661(17) Uani 1 1 d .
O3 O 0.2963(5) 0.4712(3) 1.0948(4) 0.0409(10) Uani 1 1 d .
H1W H 0.015(5) 0.597(3) 0.282(2) 0.049 Uiso 1 1 d D
H3A H 0.2025 0.4327 1.0398 0.061 Uiso 1 1 d R
H3B H 0.2063 0.5078 1.0988 0.061 Uiso 1 1 d R
O4 O 0.4839(5) 0.6129(3) 1.0871(5) 0.0419(10) Uani 1 1 d .
N1 N 0.3388(6) 0.5368(3) 0.8113(4) 0.0326(11) Uani 1 1 d .
N2 N 0.1944(6) 0.5758(3) 0.8118(4) 0.0315(11) Uani 1 1 d .
H2A H 0.1568 0.5871 0.8889 0.038 Uiso 1 1 calc R
N3 N 0.5452(7) 0.7078(3) 1.2517(6) 0.0454(14) Uani 1 1 d .
C1 C 0.1180(7) 0.5944(4) 0.6819(6) 0.0321(13) Uani 1 1 d .
C2 C 0.2146(7) 0.5660(4) 0.5882(5) 0.0331(13) Uani 1 1 d .
C3 C 0.3491(8) 0.5309(4) 0.6730(5) 0.0347(13) Uani 1 1 d .
H3 H 0.4352 0.5065 0.6377 0.042 Uiso 1 1 calc R
C4 C -0.0409(9) 0.6390(5) 0.6588(7) 0.055(2) Uani 1 1 d .
H4A H -0.1267 0.6063 0.6078 0.083 Uiso 1 1 calc R
H4B H -0.0297 0.6856 0.6037 0.083 Uiso 1 1 calc R
H4C H -0.0683 0.6535 0.7500 0.083 Uiso 1 1 calc R
C5 C 0.1873(7) 0.5708(4) 0.4318(6) 0.0374(14) Uani 1 1 d .
C6 C 0.5823(9) 0.6468(4) 1.1770(7) 0.0412(15) Uani 1 1 d .
H6 H 0.6905 0.6286 1.1942 0.049 Uiso 1 1 calc R
C7 C 0.3809(12) 0.7383(6) 1.2336(13) 0.090(3) Uani 1 1 d .
H7A H 0.3614 0.7717 1.1504 0.135 Uiso 1 1 calc R
H7B H 0.3673 0.7683 1.3170 0.135 Uiso 1 1 calc R
H7C H 0.3037 0.6954 1.2214 0.135 Uiso 1 1 calc R
C8 C 0.6710(12) 0.7456(6) 1.3561(9) 0.074(3) Uani 1 1 d .
H8A H 0.7717 0.7160 1.3650 0.112 Uiso 1 1 calc R
H8B H 0.6351 0.7476 1.4475 0.112 Uiso 1 1 calc R
H8C H 0.6896 0.7982 1.3248 0.112 Uiso 1 1 calc R
Cl1 Cl 0.00858(19) 0.37176(10) 0.94281(14) 0.0428(5) Uani 1 1 d .

loop_
_atom_site_aniso_label
_atom_site_aniso_U_11
_atom_site_aniso_U_22
_atom_site_aniso_U_33
_atom_site_aniso_U_23
_atom_site_aniso_U_13
_atom_site_aniso_U_12
Co1 0.0253(6) 0.0384(6) 0.0135(5) -0.0032(4) 0.0029(4) 0.0042(5)
O1 0.053(3) 0.110(4) 0.0137(18) 0.009(2) 0.0005(19) 0.035(3)
O2 0.067(3) 0.114(5) 0.018(2) 0.006(2) 0.011(2) 0.044(3)
O3 0.035(2) 0.063(3) 0.028(2) -0.009(2) 0.0145(18) -0.004(2)
O4 0.040(3) 0.047(3) 0.037(2) -0.015(2) 0.0002(19) 0.004(2)
N1 0.032(3) 0.048(3) 0.017(2) 0.003(2) 0.0038(18) 0.013(2)
N2 0.029(3) 0.050(3) 0.017(2) 0.0004(19) 0.0062(18) 0.008(2)
N3 0.053(4) 0.043(3) 0.042(3) -0.016(2) 0.012(3) -0.003(3)
C1 0.031(3) 0.046(3) 0.021(2) 0.003(2) 0.006(2) 0.003(3)
C2 0.038(3) 0.046(3) 0.017(2) 0.002(2) 0.009(2) 0.006(3)
C3 0.042(3) 0.046(3) 0.017(2) -0.005(2) 0.009(2) 0.005(3)
C4 0.052(4) 0.087(5) 0.032(3) 0.008(3) 0.020(3) 0.025(4)
C5 0.034(3) 0.063(4) 0.015(2) 0.002(2) 0.003(2) 0.010(3)
C6 0.046(4) 0.042(3) 0.040(3) 0.001(3) 0.019(3) 0.004(3)
C7 0.061(6) 0.074(6) 0.134(9) -0.029(6) 0.014(6) 0.012(5)
C8 0.078(6) 0.077(6) 0.061(5) -0.029(4) -0.009(4) -0.006(5)
Cl1 0.0346(8) 0.0730(11) 0.0210(7) -0.0032(6) 0.0050(6) -0.0001(7)

loop_
_atom_type_symbol
_atom_type_description
_atom_type_scat_dispersion_real
_atom_type_scat_dispersion_imag
_atom_type_scat_source
C C 0.0033 0.0016 'International Tables Vol C Tables 4.2.6.8 and 6.1.1.4'
H H 0.0000 0.0000 'International Tables Vol C Tables 4.2.6.8 and 6.1.1.4'
N N 0.0061 0.0033 'International Tables Vol C Tables 4.2.6.8 and 6.1.1.4'
O O 0.0106 0.0060 'International Tables Vol C Tables 4.2.6.8 and 6.1.1.4'
Cl Cl 0.1484 0.1585 'International Tables Vol C Tables 4.2.6.8 and 6.1.1.4'
Co Co 0.3494 0.9721 'International Tables Vol C Tables 4.2.6.8 and 6.1.1.4'

loop_
_geom_angle_atom_site_label_1
_geom_angle_atom_site_label_2
_geom_angle_atom_site_label_3
_geom_angle
_geom_angle_site_symmetry_1
_geom_angle_site_symmetry_3
O3 Co1 O3 180.000(1) 3_667 .
O3 Co1 O4 93.70(18) 3_667 .
O3 Co1 O4 86.30(18) . .
O3 Co1 O4 86.30(18) 3_667 3_667
O3 Co1 O4 93.70(18) . 3_667
O4 Co1 O4 180.000(1) . 3_667
O3 Co1 N1 90.23(18) 3_667 .
O3 Co1 N1 89.77(18) . .
O4 Co1 N1 89.37(18) . .
O4 Co1 N1 90.63(18) 3_667 .
O3 Co1 N1 89.77(18) 3_667 3_667
O3 Co1 N1 90.23(18) . 3_667
O4 Co1 N1 90.63(18) . 3_667
O4 Co1 N1 89.37(18) 3_667 3_667
N1 Co1 N1 180.000(1) . 3_667
C5 O1 H1W 116(3) . .
Co1 O3 H3A 119.8 . .
Co1 O3 H3B 122.7 . .
H3A O3 H3B 85.3 . .
C6 O4 Co1 128.9(4) . .
C3 N1 N2 104.0(4) . .
C3 N1 Co1 131.9(4) . .
N2 N1 Co1 124.1(3) . .
C1 N2 N1 113.0(4) . .
C1 N2 H2A 123.5 . .
N1 N2 H2A 123.5 . .
C6 N3 C7 121.4(7) . .
C6 N3 C8 120.4(6) . .
C7 N3 C8 118.2(7) . .
N2 C1 C2 106.2(5) . .
N2 C1 C4 121.6(5) . .
C2 C1 C4 132.2(5) . .
C1 C2 C3 105.8(5) . .
C1 C2 C5 128.8(5) . .
C3 C2 C5 125.4(5) . .
N1 C3 C2 110.9(5) . .
N1 C3 H3 124.5 . .
C2 C3 H3 124.5 . .
C1 C4 H4A 109.5 . .
C1 C4 H4B 109.5 . .
H4A C4 H4B 109.5 . .
C1 C4 H4C 109.5 . .
H4A C4 H4C 109.5 . .
H4B C4 H4C 109.5 . .
O2 C5 O1 123.0(5) . .
O2 C5 C2 122.2(5) . .
O1 C5 C2 114.8(5) . .
O4 C6 N3 123.9(6) . .
O4 C6 H6 118.0 . .
N3 C6 H6 118.0 . .
N3 C7 H7A 109.5 . .
N3 C7 H7B 109.5 . .
H7A C7 H7B 109.5 . .
N3 C7 H7C 109.5 . .
H7A C7 H7C 109.5 . .
H7B C7 H7C 109.5 . .
N3 C8 H8A 109.5 . .
N3 C8 H8B 109.5 . .
H8A C8 H8B 109.5 . .
N3 C8 H8C 109.5 . .
H8A C8 H8C 109.5 . .
H8B C8 H8C 109.5 . .

loop_
_geom_bond_atom_site_label_1
_geom_bond_atom_site_label_2
_geom_bond_distance
_geom_bond_site_symmetry_2
Co1 O3 2.089(4) 3_667
Co1 O3 2.089(4) .
Co1 O4 2.096(4) .
Co1 O4 2.096(4) 3_667
Co1 N1 2.126(5) .
Co1 N1 2.126(5) 3_667
O1 C5 1.304(7) .
O1 H1W 0.897(19) .
O2 C5 1.229(7) .
O3 H3A 1.0751 .
O3 H3B 0.9718 .
O4 C6 1.214(8) .
N1 C3 1.328(7) .
N1 N2 1.361(6) .
N2 C1 1.319(7) .
N2 H2A 0.8600 .
N3 C6 1.317(8) .
N3 C7 1.431(11) .
N3 C8 1.452(10) .
C1 C2 1.374(7) .
C1 C4 1.494(9) .
C2 C3 1.385(9) .
C2 C5 1.459(7) .
C3 H3 0.9300 .
C4 H4A 0.9600 .
C4 H4B 0.9600 .
C4 H4C 0.9600 .
C6 H6 0.9300 .
C7 H7A 0.9600 .
C7 H7B 0.9600 .
C7 H7C 0.9600 .
C8 H8A 0.9600 .
C8 H8B 0.9600 .
C8 H8C 0.9600 .

loop_
_geom_hbond_atom_site_label_D
_geom_hbond_atom_site_label_H
_geom_hbond_atom_site_label_A
_geom_hbond_distance_DH
_geom_hbond_distance_HA
_geom_hbond_distance_DA
_geom_hbond_angle_DHA
_geom_hbond_site_symmetry_A
O1 H1W Cl1 0.897(19) 2.17(3) 2.975(4) 149(4) 3_566
O3 H3A Cl1 1.08 1.99 3.058(5) 172.7 .
O3 H3B Cl1 0.97 2.69 3.634(5) 165.2 3_567
N2 H2A Cl1 0.86 2.37 3.206(4) 164.9 3_567

loop_
_geom_torsion_atom_site_label_1
_geom_torsion_atom_site_label_2
_geom_torsion_atom_site_label_3
_geom_torsion_atom_site_label_4
_geom_torsion
_geom_torsion_site_symmetry_1
O3 Co1 O4 C6 -64.1(5) 3_667
O3 Co1 O4 C6 115.9(5) .
O4 Co1 O4 C6 112(100) 3_667
N1 Co1 O4 C6 -154.2(5) .
N1 Co1 O4 C6 25.8(5) 3_667
O3 Co1 N1 C3 36.6(6) 3_667
O3 Co1 N1 C3 -143.4(6) .
O4 Co1 N1 C3 130.3(6) .
O4 Co1 N1 C3 -49.7(6) 3_667
N1 Co1 N1 C3 -109(100) 3_667
O3 Co1 N1 N2 -141.8(5) 3_667
O3 Co1 N1 N2 38.2(5) .
O4 Co1 N1 N2 -48.1(5) .
O4 Co1 N1 N2 131.9(5) 3_667
N1 Co1 N1 N2 72(100) 3_667
C3 N1 N2 C1 -0.7(7) .
Co1 N1 N2 C1 178.1(4) .
N1 N2 C1 C2 0.6(7) .
N1 N2 C1 C4 -178.7(6) .
N2 C1 C2 C3 -0.3(7) .
C4 C1 C2 C3 178.9(7) .
N2 C1 C2 C5 -179.8(6) .
C4 C1 C2 C5 -0.6(12) .
N2 N1 C3 C2 0.4(7) .
Co1 N1 C3 C2 -178.2(4) .
C1 C2 C3 N1 -0.1(7) .
C5 C2 C3 N1 179.4(6) .
C1 C2 C5 O2 -178.7(7) .
C3 C2 C5 O2 1.9(11) .
C1 C2 C5 O1 0.9(10) .
C3 C2 C5 O1 -178.5(6) .
Co1 O4 C6 N3 -161.6(5) .
C7 N3 C6 O4 1.3(11) .
C8 N3 C6 O4 -179.2(7) .
